data_7039387
loop_
_publ_author_name
'\<Skoch, Karel'
'Uhl\'ik, Filip'
'C\'isa\<rov\'a, Ivana'
'\<St\<epni\<cka, Petr'

_publ_section_title
;
 Silver(i) complexes with 1'-(diphenylphosphino)-1-cyanoferrocene: the art
 of improvisation in coordination.
;
_journal_issue 26
_journal_name_full 'Dalton transactions (Cambridge, England : 2003)'
_journal_page_first 10655
_journal_page_last 10671
_journal_paper_doi 10.1039/c6dt01843b
_journal_volume 45
_journal_year 2016
_chemical_formula_moiety 'C92 H72 Ag4 Fe4 I4 N4 P4, 2 (C4 H8 O2), C4 H8 O2'
_chemical_formula_sum 'C104 H96 Ag4 Fe4 I4 N4 O6 P4'
_chemical_formula_weight 2784.21
_chemical_name_systematic
; 
 ? 
;
_space_group_IT_number 15
_symmetry_cell_setting monoclinic
_symmetry_space_group_name_Hall '-C 2yc'
_symmetry_space_group_name_H-M 'C 1 2/c 1'
_atom_sites_solution_hydrogens geom
_atom_sites_solution_primary direct
_atom_sites_solution_secondary difmap
_audit_creation_method SHELXL-97
_audit_update_record
;
2016-03-24 deposited with the CCDC.
2016-06-01 downloaded from the CCDC.
;
_cell_angle_alpha 90.00
_cell_angle_beta 97.2490(10)
_cell_angle_gamma 90.00
_cell_formula_units_Z 4
_cell_length_a 32.5006(6)
_cell_length_b 12.0171(2)
_cell_length_c 26.2756(4)
_cell_measurement_reflns_used 9533
_cell_measurement_temperature 150(2)
_cell_measurement_theta_max 27.46
_cell_measurement_theta_min 2.53
_cell_volume 10180.3(3)
_computing_cell_refinement 'SAINT V8.27B (Bruker AXS Inc., 2012)'
_computing_data_collection 'Bruker Instrument Service v2012.12.0.3'
_computing_data_reduction 'SAINT V8.27B (Bruker AXS Inc., 2012)'
_computing_molecular_graphics 'PLATON (Spek, 2003)'
_computing_publication_material 'PLATON (Spek, 2003)'
_computing_structure_refinement 'SHELXL-97 (Sheldrick, 2008)'
_computing_structure_solution 'SHELXS-97 (Sheldrick, 2008)'
_diffrn_ambient_temperature 150(2)
_diffrn_measured_fraction_theta_full 1.000
_diffrn_measured_fraction_theta_max 1.000
_diffrn_measurement_device_type 'Bruker APEX-II CCD'
_diffrn_measurement_method '\f and \w scans'
_diffrn_radiation_monochromator graphite
_diffrn_radiation_source 'fine-focus sealed tube'
_diffrn_radiation_type MoK\a
_diffrn_radiation_wavelength 0.71073
_diffrn_reflns_av_R_equivalents 0.0299
_diffrn_reflns_av_sigmaI/netI 0.0271
_diffrn_reflns_limit_h_max 42
_diffrn_reflns_limit_h_min -40
_diffrn_reflns_limit_k_max 14
_diffrn_reflns_limit_k_min -15
_diffrn_reflns_limit_l_max 34
_diffrn_reflns_limit_l_min -34
_diffrn_reflns_number 53241
_diffrn_reflns_theta_full 27.50
_diffrn_reflns_theta_max 27.50
_diffrn_reflns_theta_min 1.56
_exptl_absorpt_coefficient_mu 2.636
_exptl_absorpt_correction_T_max 0.648
_exptl_absorpt_correction_T_min 0.515
_exptl_absorpt_correction_type numerical
_exptl_absorpt_process_details 'SADABS V2012/1 (Bruker AXS Inc.)'
_exptl_crystal_colour orange
_exptl_crystal_density_diffrn 1.817
_exptl_crystal_density_method 'not measured'
_exptl_crystal_description prism
_exptl_crystal_F_000 5440
_exptl_crystal_size_max 0.29
_exptl_crystal_size_mid 0.20
_exptl_crystal_size_min 0.18
_platon_squeeze_details
;one of the three ethyl acetate molecules accompanying
each heterocubane unit is disordered around inversion centre;
this results in four disordered ethyl acetate molecules per
the unit cell or 4*62 electrons.
;
_refine_diff_density_max 1.209
_refine_diff_density_min -0.552
_refine_diff_density_rms 0.099
_refine_ls_extinction_method none
_refine_ls_goodness_of_fit_ref 1.036
_refine_ls_hydrogen_treatment constr
_refine_ls_matrix_type full
_refine_ls_number_parameters 561
_refine_ls_number_reflns 11715
_refine_ls_number_restraints 0
_refine_ls_restrained_S_all 1.036
_refine_ls_R_factor_all 0.0376
_refine_ls_R_factor_gt 0.0297
_refine_ls_shift/su_max 0.002
_refine_ls_shift/su_mean 0.000
_refine_ls_structure_factor_coef Fsqd
_refine_ls_weighting_details 'calc w=1/[\s^2^(Fo^2^)+(0.0324P)^2^+30.0020P] where P=(Fo^2^+2Fc^2^)/3'
_refine_ls_weighting_scheme calc
_refine_ls_wR_factor_gt 0.0687
_refine_ls_wR_factor_ref 0.0712
_reflns_number_gt 10012
_reflns_number_total 11715
_reflns_threshold_expression >2sigma(I)
_cod_data_source_file c6dt01843b3.cif
_cod_data_source_block ks241sq
_cod_depositor_comments 'Adding full bibliography for 7039384--7039397.cif.'
_cod_original_sg_symbol_H-M 'C 2/c'
_cod_database_code 7039387

loop_
_symmetry_equiv_pos_as_xyz
'x, y, z'
'-x, y, -z+1/2'
'x+1/2, y+1/2, z'
'-x+1/2, y+1/2, -z+1/2'
'-x, -y, -z'
'x, -y, z-1/2'
'-x+1/2, -y+1/2, -z'
'x+1/2, -y+1/2, z-1/2'

loop_
_atom_site_label
_atom_site_type_symbol
_atom_site_fract_x
_atom_site_fract_y
_atom_site_fract_z
_atom_site_U_iso_or_equiv
_atom_site_adp_type
_atom_site_occupancy
_atom_site_symmetry_multiplicity
_atom_site_calc_flag
_atom_site_refinement_flags
Ag1 Ag 0.024061(8) 0.16912(2) 0.316982(9) 0.02653(6) Uani 1 1 d .
Ag2 Ag 0.050233(8) -0.01358(2) 0.239385(10) 0.02820(7) Uani 1 1 d .
I1 I 0.018659(6) -0.068851(17) 0.336098(8) 0.02325(5) Uani 1 1 d .
I2 I 0.063041(6) 0.221808(17) 0.229996(7) 0.02124(5) Uani 1 1 d .
Fe1 Fe 0.145770(14) 0.23554(4) 0.423456(17) 0.02057(10) Uani 1 1 d .
P1 P 0.04041(2) 0.25091(6) 0.40259(3) 0.01558(15) Uani 1 1 d .
N1 N 0.24680(12) 0.4046(4) 0.49477(17) 0.0618(11) Uani 1 1 d .
C101 C 0.19654(11) 0.3308(3) 0.41905(15) 0.0357(9) Uani 1 1 d .
C102 C 0.16019(11) 0.3861(3) 0.39497(14) 0.0328(8) Uani 1 1 d .
H102 H 0.1498 0.4558 0.4047 0.039 Uiso 1 1 calc R
C103 C 0.14274(11) 0.3183(3) 0.35437(13) 0.0329(8) Uani 1 1 d .
H103 H 0.1185 0.3349 0.3314 0.039 Uiso 1 1 calc R
C104 C 0.16723(12) 0.2210(4) 0.35334(14) 0.0369(9) Uani 1 1 d .
H104 H 0.1621 0.1611 0.3298 0.044 Uiso 1 1 calc R
C105 C 0.20067(11) 0.2278(3) 0.39340(15) 0.0370(9) Uani 1 1 d .
H105 H 0.2218 0.1739 0.4016 0.044 Uiso 1 1 calc R
C106 C 0.08742(9) 0.2046(3) 0.44035(11) 0.0192(6) Uani 1 1 d .
C107 C 0.10845(10) 0.1027(3) 0.43231(13) 0.0238(7) Uani 1 1 d .
H107 H 0.0996 0.0483 0.4070 0.029 Uiso 1 1 calc R
C108 C 0.14462(10) 0.0965(3) 0.46844(13) 0.0266(7) Uani 1 1 d .
H108 H 0.1642 0.0374 0.4716 0.032 Uiso 1 1 calc R
C109 C 0.14653(11) 0.1936(3) 0.49906(12) 0.0288(8) Uani 1 1 d .
H109 H 0.1676 0.2107 0.5264 0.035 Uiso 1 1 calc R
C110 C 0.11163(10) 0.2611(3) 0.48218(11) 0.0232(7) Uani 1 1 d .
H110 H 0.1054 0.3312 0.4961 0.028 Uiso 1 1 calc R
C111 C 0.22404(12) 0.3699(4) 0.46161(18) 0.0439(10) Uani 1 1 d .
C112 C -0.00057(10) 0.2157(3) 0.44134(12) 0.0206(6) Uani 1 1 d .
C113 C 0.00634(12) 0.1580(3) 0.48735(13) 0.0299(8) Uani 1 1 d .
H113 H 0.0338 0.1407 0.5021 0.036 Uiso 1 1 calc R
C114 C -0.02755(15) 0.1255(3) 0.51185(15) 0.0419(10) Uani 1 1 d .
H114 H -0.0230 0.0857 0.5433 0.050 Uiso 1 1 calc R
C115 C -0.06734(14) 0.1506(3) 0.49070(17) 0.0443(11) Uani 1 1 d .
H115 H -0.0901 0.1273 0.5075 0.053 Uiso 1 1 calc R
C116 C -0.07431(12) 0.2085(4) 0.44598(16) 0.0408(10) Uani 1 1 d .
H116 H -0.1019 0.2266 0.4319 0.049 Uiso 1 1 calc R
C117 C -0.04146(10) 0.2410(3) 0.42098(14) 0.0297(8) Uani 1 1 d .
H117 H -0.0466 0.2810 0.3896 0.036 Uiso 1 1 calc R
C118 C 0.04397(9) 0.4020(3) 0.40700(11) 0.0174(6) Uani 1 1 d .
C119 C 0.04913(10) 0.4624(3) 0.36299(12) 0.0221(7) Uani 1 1 d .
H119 H 0.0491 0.4249 0.3311 0.027 Uiso 1 1 calc R
C120 C 0.05436(11) 0.5771(3) 0.36538(13) 0.0294(8) Uani 1 1 d .
H120 H 0.0580 0.6176 0.3352 0.035 Uiso 1 1 calc R
C121 C 0.05430(11) 0.6324(3) 0.41169(14) 0.0302(8) Uani 1 1 d .
H121 H 0.0583 0.7107 0.4134 0.036 Uiso 1 1 calc R
C122 C 0.04836(10) 0.5734(3) 0.45559(13) 0.0247(7) Uani 1 1 d .
H122 H 0.0481 0.6113 0.4873 0.030 Uiso 1 1 calc R
C123 C 0.04280(9) 0.4590(3) 0.45314(11) 0.0203(6) Uani 1 1 d .
H123 H 0.0382 0.4190 0.4831 0.024 Uiso 1 1 calc R
Fe2 Fe 0.088641(13) -0.37565(4) 0.169097(16) 0.01861(9) Uani 1 1 d .
P2 P 0.11230(3) -0.12953(7) 0.23737(3) 0.01986(16) Uani 1 1 d .
N2 N 0.20223(13) -0.4049(4) 0.1122(2) 0.0737(14) Uani 1 1 d .
C201 C 0.12309(11) -0.3862(3) 0.10977(13) 0.0330(8) Uani 1 1 d .
C202 C 0.09658(13) -0.4799(3) 0.10964(14) 0.0374(9) Uani 1 1 d .
H202 H 0.1049 -0.5557 0.1125 0.045 Uiso 1 1 calc R
C203 C 0.05512(11) -0.4391(3) 0.10440(13) 0.0319(8) Uani 1 1 d .
H203 H 0.0308 -0.4832 0.1032 0.038 Uiso 1 1 calc R
C204 C 0.05632(11) -0.3218(3) 0.10134(12) 0.0287(7) Uani 1 1 d .
H204 H 0.0330 -0.2737 0.0976 0.034 Uiso 1 1 calc R
C205 C 0.09845(11) -0.2883(3) 0.10488(12) 0.0290(8) Uani 1 1 d .
H205 H 0.1083 -0.2141 0.1041 0.035 Uiso 1 1 calc R
C206 C 0.10001(10) -0.2757(3) 0.23292(11) 0.0193(6) Uani 1 1 d .
C207 C 0.12672(10) -0.3717(3) 0.23732(12) 0.0238(7) Uani 1 1 d .
H207 H 0.1562 -0.3704 0.2413 0.029 Uiso 1 1 calc R
C208 C 0.10170(11) -0.4682(3) 0.23469(13) 0.0292(8) Uani 1 1 d .
H208 H 0.1116 -0.5426 0.2371 0.035 Uiso 1 1 calc R
C209 C 0.05974(11) -0.4364(3) 0.22799(12) 0.0265(7) Uani 1 1 d .
H209 H 0.0366 -0.4852 0.2247 0.032 Uiso 1 1 calc R
C210 C 0.05813(10) -0.3179(3) 0.22702(12) 0.0240(7) Uani 1 1 d .
H210 H 0.0336 -0.2740 0.2232 0.029 Uiso 1 1 calc R
C211 C 0.16633(15) -0.3963(4) 0.11195(18) 0.0485(11) Uani 1 1 d .
C212 C 0.14747(10) -0.1215(3) 0.29716(13) 0.0249(7) Uani 1 1 d .
C213 C 0.18531(12) -0.0651(3) 0.30109(16) 0.0404(9) Uani 1 1 d .
H213 H 0.1946 -0.0345 0.2712 0.049 Uiso 1 1 calc R
C214 C 0.20943(14) -0.0533(4) 0.34832(19) 0.0519(12) Uani 1 1 d .
H214 H 0.2352 -0.0152 0.3506 0.062 Uiso 1 1 calc R
C215 C 0.19602(14) -0.0968(4) 0.39181(18) 0.0545(13) Uani 1 1 d .
H215 H 0.2124 -0.0877 0.4242 0.065 Uiso 1 1 calc R
C216 C 0.15873(14) -0.1536(4) 0.38847(16) 0.0508(12) Uani 1 1 d .
H216 H 0.1497 -0.1845 0.4185 0.061 Uiso 1 1 calc R
C217 C 0.13451(12) -0.1656(3) 0.34146(13) 0.0352(9) Uani 1 1 d .
H217 H 0.1088 -0.2041 0.3395 0.042 Uiso 1 1 calc R
C218 C 0.14473(10) -0.0971(3) 0.18774(12) 0.0229(7) Uani 1 1 d .
C219 C 0.13148(12) -0.0135(3) 0.15292(14) 0.0330(8) Uani 1 1 d .
H219 H 0.1067 0.0266 0.1561 0.040 Uiso 1 1 calc R
C220 C 0.15482(13) 0.0113(3) 0.11307(15) 0.0403(9) Uani 1 1 d .
H220 H 0.1459 0.0685 0.0893 0.048 Uiso 1 1 calc R
C221 C 0.19026(13) -0.0461(3) 0.10819(15) 0.0379(9) Uani 1 1 d .
H221 H 0.2057 -0.0293 0.0808 0.046 Uiso 1 1 calc R
C222 C 0.20393(11) -0.1289(3) 0.14297(15) 0.0349(8) Uani 1 1 d .
H222 H 0.2288 -0.1682 0.1397 0.042 Uiso 1 1 calc R
C223 C 0.18116(11) -0.1541(3) 0.18255(14) 0.0295(8) Uani 1 1 d .
H223 H 0.1905 -0.2110 0.2064 0.035 Uiso 1 1 calc R
O91 O 0.26417(13) 0.1304(4) 0.24274(15) 0.0865(13) Uani 1 1 d .
O92 O 0.22186(13) 0.2041(3) 0.17812(16) 0.0760(11) Uani 1 1 d .
C91 C 0.28019(17) 0.1113(5) 0.1582(2) 0.0710(16) Uani 1 1 d .
H91A H 0.3048 0.1588 0.1589 0.106 Uiso 1 1 calc R
H91B H 0.2635 0.1170 0.1245 0.106 Uiso 1 1 calc R
H91C H 0.2888 0.0339 0.1645 0.106 Uiso 1 1 calc R
C92 C 0.25531(16) 0.1478(5) 0.1981(2) 0.0589(13) Uani 1 1 d .
C93 C 0.1938(2) 0.2417(6) 0.2141(3) 0.102(2) Uani 1 1 d .
H93A H 0.1649 0.2373 0.1969 0.122 Uiso 1 1 calc R
H93B H 0.1962 0.1902 0.2438 0.122 Uiso 1 1 calc R
C94 C 0.2017(2) 0.3537(6) 0.2328(3) 0.104(2) Uani 1 1 d .
H94A H 0.2310 0.3613 0.2463 0.156 Uiso 1 1 calc R
H94B H 0.1845 0.3692 0.2601 0.156 Uiso 1 1 calc R
H94C H 0.1948 0.4065 0.2046 0.156 Uiso 1 1 calc R

loop_
_atom_site_aniso_label
_atom_site_aniso_U_11
_atom_site_aniso_U_22
_atom_site_aniso_U_33
_atom_site_aniso_U_23
_atom_site_aniso_U_13
_atom_site_aniso_U_12
Ag1 0.03623(15) 0.02651(14) 0.01734(11) -0.00329(10) 0.00526(10) -0.00031(11)
Ag2 0.02775(14) 0.02411(14) 0.03241(14) -0.00211(11) 0.00251(10) 0.00257(10)
I1 0.02692(11) 0.02059(11) 0.02119(10) 0.00413(8) -0.00108(8) -0.00247(8)
I2 0.02619(11) 0.02044(11) 0.01740(9) -0.00008(8) 0.00398(8) -0.00493(8)
Fe1 0.0188(2) 0.0225(2) 0.0201(2) -0.00062(18) 0.00113(17) 0.00203(18)
P1 0.0179(4) 0.0155(4) 0.0136(3) 0.0004(3) 0.0034(3) 0.0014(3)
N1 0.045(2) 0.058(3) 0.076(3) 0.002(2) -0.016(2) -0.009(2)
C101 0.0205(17) 0.041(2) 0.045(2) 0.0071(18) 0.0018(15) -0.0062(16)
C102 0.0292(19) 0.0298(19) 0.039(2) 0.0105(16) 0.0045(15) -0.0027(15)
C103 0.0255(18) 0.047(2) 0.0266(17) 0.0113(16) 0.0062(14) 0.0021(16)
C104 0.035(2) 0.047(2) 0.0310(19) 0.0006(17) 0.0158(16) 0.0039(18)
C105 0.0241(18) 0.045(2) 0.044(2) 0.0050(18) 0.0132(16) 0.0051(17)
C106 0.0197(15) 0.0195(16) 0.0186(14) 0.0049(12) 0.0033(12) 0.0019(12)
C107 0.0264(17) 0.0173(16) 0.0279(16) 0.0011(13) 0.0036(13) 0.0021(13)
C108 0.0278(18) 0.0223(17) 0.0293(17) 0.0059(14) 0.0024(14) 0.0093(14)
C109 0.0285(18) 0.038(2) 0.0181(15) 0.0013(14) -0.0027(13) 0.0060(15)
C110 0.0248(16) 0.0293(18) 0.0151(14) -0.0017(13) 0.0009(12) 0.0052(14)
C111 0.030(2) 0.039(2) 0.060(3) 0.006(2) -0.0033(19) -0.0047(18)
C112 0.0276(17) 0.0153(15) 0.0203(15) -0.0043(12) 0.0088(12) -0.0041(13)
C113 0.043(2) 0.0219(17) 0.0269(17) -0.0006(14) 0.0128(15) -0.0023(15)
C114 0.076(3) 0.0240(19) 0.0315(19) 0.0003(16) 0.030(2) -0.005(2)
C115 0.052(3) 0.030(2) 0.058(3) -0.0150(19) 0.035(2) -0.0139(19)
C116 0.031(2) 0.044(2) 0.051(2) -0.019(2) 0.0186(18) -0.0138(18)
C117 0.0263(18) 0.036(2) 0.0283(17) -0.0090(15) 0.0076(14) -0.0044(15)
C118 0.0154(14) 0.0185(15) 0.0187(14) 0.0007(12) 0.0033(11) 0.0017(12)
C119 0.0285(17) 0.0215(16) 0.0168(14) -0.0002(12) 0.0051(12) 0.0007(13)
C120 0.041(2) 0.0199(17) 0.0289(17) 0.0081(14) 0.0098(15) -0.0004(15)
C121 0.037(2) 0.0168(16) 0.0367(19) 0.0007(14) 0.0065(15) -0.0005(15)
C122 0.0274(17) 0.0218(16) 0.0257(16) -0.0051(13) 0.0068(13) 0.0007(14)
C123 0.0210(15) 0.0224(16) 0.0179(14) 0.0018(12) 0.0043(12) 0.0016(13)
Fe2 0.0194(2) 0.0189(2) 0.0178(2) -0.00206(17) 0.00307(16) -0.00260(18)
P2 0.0229(4) 0.0155(4) 0.0209(4) -0.0023(3) 0.0017(3) -0.0008(3)
N2 0.041(2) 0.071(3) 0.112(4) 0.001(3) 0.024(2) 0.004(2)
C201 0.0296(19) 0.047(2) 0.0243(17) -0.0058(16) 0.0102(14) -0.0002(17)
C202 0.047(2) 0.035(2) 0.0313(19) -0.0143(16) 0.0071(17) -0.0022(18)
C203 0.0319(19) 0.038(2) 0.0246(17) -0.0088(15) -0.0022(14) -0.0089(16)
C204 0.0301(18) 0.036(2) 0.0190(15) 0.0004(14) -0.0010(13) -0.0010(15)
C205 0.040(2) 0.0332(19) 0.0134(14) 0.0009(13) 0.0034(13) -0.0087(16)
C206 0.0269(16) 0.0158(15) 0.0156(14) -0.0002(11) 0.0035(12) -0.0006(13)
C207 0.0273(17) 0.0197(16) 0.0230(15) 0.0029(13) -0.0027(13) 0.0019(13)
C208 0.040(2) 0.0195(17) 0.0272(17) 0.0061(14) 0.0015(15) 0.0006(15)
C209 0.0315(18) 0.0258(18) 0.0235(16) 0.0004(13) 0.0090(14) -0.0098(14)
C210 0.0258(17) 0.0267(17) 0.0212(15) 0.0008(13) 0.0097(13) -0.0040(14)
C211 0.049(3) 0.044(3) 0.055(3) -0.001(2) 0.015(2) -0.001(2)
C212 0.0224(16) 0.0204(16) 0.0299(17) -0.0058(13) -0.0047(13) 0.0044(13)
C213 0.037(2) 0.035(2) 0.047(2) -0.0133(18) -0.0049(18) -0.0021(17)
C214 0.040(2) 0.050(3) 0.061(3) -0.031(2) -0.013(2) -0.001(2)
C215 0.046(3) 0.066(3) 0.045(3) -0.031(2) -0.022(2) 0.025(2)
C216 0.056(3) 0.065(3) 0.028(2) -0.008(2) -0.0072(19) 0.023(2)
C217 0.035(2) 0.042(2) 0.0261(17) -0.0033(16) -0.0042(15) 0.0131(17)
C218 0.0265(17) 0.0171(15) 0.0256(16) -0.0047(13) 0.0046(13) -0.0043(13)
C219 0.038(2) 0.0249(18) 0.037(2) 0.0031(15) 0.0094(16) 0.0004(16)
C220 0.052(3) 0.032(2) 0.040(2) 0.0102(17) 0.0158(18) 0.0035(18)
C221 0.047(2) 0.036(2) 0.033(2) -0.0031(16) 0.0143(17) -0.0140(18)
C222 0.0284(19) 0.032(2) 0.046(2) -0.0072(17) 0.0124(16) -0.0051(16)
C223 0.0285(18) 0.0236(18) 0.0366(19) -0.0003(15) 0.0042(15) -0.0053(14)
O91 0.090(3) 0.110(4) 0.059(2) -0.002(2) 0.005(2) 0.013(3)
O92 0.077(3) 0.073(3) 0.078(3) -0.004(2) 0.008(2) -0.004(2)
C91 0.067(3) 0.083(4) 0.065(3) -0.025(3) 0.015(3) -0.029(3)
C92 0.056(3) 0.066(3) 0.054(3) -0.016(3) 0.005(2) -0.021(3)
C93 0.095(5) 0.085(5) 0.132(7) -0.029(5) 0.040(5) 0.005(4)
C94 0.088(5) 0.097(6) 0.137(7) -0.006(5) 0.050(5) 0.008(4)

loop_
_atom_type_symbol
_atom_type_description
_atom_type_scat_dispersion_real
_atom_type_scat_dispersion_imag
_atom_type_scat_source
C C 0.0033 0.0016 'International Tables Vol C Tables 4.2.6.8 and 6.1.1.4'
H H 0.0000 0.0000 'International Tables Vol C Tables 4.2.6.8 and 6.1.1.4'
N N 0.0061 0.0033 'International Tables Vol C Tables 4.2.6.8 and 6.1.1.4'
O O 0.0106 0.0060 'International Tables Vol C Tables 4.2.6.8 and 6.1.1.4'
P P 0.1023 0.0942 'International Tables Vol C Tables 4.2.6.8 and 6.1.1.4'
Fe Fe 0.3463 0.8444 'International Tables Vol C Tables 4.2.6.8 and 6.1.1.4'
Ag Ag -0.8971 1.1015 'International Tables Vol C Tables 4.2.6.8 and 6.1.1.4'
I I -0.4742 1.8119 'International Tables Vol C Tables 4.2.6.8 and 6.1.1.4'

loop_
_geom_angle_atom_site_label_1
_geom_angle_atom_site_label_2
_geom_angle_atom_site_label_3
_geom_angle
_geom_angle_site_symmetry_1
_geom_angle_site_symmetry_3
P1 Ag1 I2 125.87(2) . .
P1 Ag1 I1 104.26(2) . .
I2 Ag1 I1 113.768(10) . .
P1 Ag1 I2 112.08(2) . 2
I2 Ag1 I2 96.650(9) . 2
I1 Ag1 I2 101.727(10) . 2
P1 Ag1 Ag2 145.06(2) . .
I2 Ag1 Ag2 56.803(8) . .
I1 Ag1 Ag2 57.331(8) . .
I2 Ag1 Ag2 101.296(9) 2 .
P2 Ag2 I2 115.34(2) . .
P2 Ag2 I1 115.09(2) . 2
I2 Ag2 I1 106.066(10) . 2
P2 Ag2 I1 105.54(2) . .
I2 Ag2 I1 111.553(10) . .
I1 Ag2 I1 102.598(10) 2 .
P2 Ag2 Ag1 133.71(2) . .
I2 Ag2 Ag1 55.226(8) . .
I1 Ag2 Ag1 110.689(10) 2 .
I1 Ag2 Ag1 56.678(8) . .
Ag2 I1 Ag1 73.314(9) 2 .
Ag2 I1 Ag2 71.174(10) 2 .
Ag1 I1 Ag2 65.991(8) . .
Ag1 I2 Ag2 67.971(9) . .
Ag1 I2 Ag1 77.864(9) . 2
Ag2 I2 Ag1 71.894(8) . 2
C101 Fe1 C110 118.99(15) . .
C101 Fe1 C102 41.30(15) . .
C110 Fe1 C102 108.51(15) . .
C101 Fe1 C106 154.76(15) . .
C110 Fe1 C106 41.40(12) . .
C102 Fe1 C106 120.43(14) . .
C101 Fe1 C107 162.16(15) . .
C110 Fe1 C107 69.03(13) . .
C102 Fe1 C107 155.14(14) . .
C106 Fe1 C107 41.17(12) . .
C101 Fe1 C105 40.98(16) . .
C110 Fe1 C105 152.47(15) . .
C102 Fe1 C105 69.22(16) . .
C106 Fe1 C105 163.62(15) . .
C107 Fe1 C105 124.80(15) . .
C101 Fe1 C109 106.55(15) . .
C110 Fe1 C109 40.70(13) . .
C102 Fe1 C109 126.93(15) . .
C106 Fe1 C109 68.95(13) . .
C107 Fe1 C109 68.31(14) . .
C105 Fe1 C109 117.39(15) . .
C101 Fe1 C108 124.64(15) . .
C110 Fe1 C108 68.56(13) . .
C102 Fe1 C108 163.45(14) . .
C106 Fe1 C108 68.91(13) . .
C107 Fe1 C108 40.57(13) . .
C105 Fe1 C108 105.45(15) . .
C109 Fe1 C108 40.39(14) . .
C101 Fe1 C104 68.04(17) . .
C110 Fe1 C104 166.11(14) . .
C102 Fe1 C104 68.09(16) . .
C106 Fe1 C104 127.59(14) . .
C107 Fe1 C104 108.03(15) . .
C105 Fe1 C104 40.42(15) . .
C109 Fe1 C104 152.12(15) . .
C108 Fe1 C104 118.66(15) . .
C101 Fe1 C103 68.00(15) . .
C110 Fe1 C103 128.69(14) . .
C102 Fe1 C103 40.09(15) . .
C106 Fe1 C103 109.74(13) . .
C107 Fe1 C103 121.06(14) . .
C105 Fe1 C103 68.18(15) . .
C109 Fe1 C103 165.25(15) . .
C108 Fe1 C103 153.99(15) . .
C104 Fe1 C103 40.24(15) . .
C106 P1 C118 103.30(14) . .
C106 P1 C112 104.42(14) . .
C118 P1 C112 103.92(14) . .
C106 P1 Ag1 116.89(10) . .
C118 P1 Ag1 117.55(10) . .
C112 P1 Ag1 109.26(10) . .
C111 C101 C105 124.9(4) . .
C111 C101 C102 126.6(4) . .
C105 C101 C102 108.4(3) . .
C111 C101 Fe1 125.3(3) . .
C105 C101 Fe1 70.2(2) . .
C102 C101 Fe1 69.8(2) . .
C103 C102 C101 107.3(3) . .
C103 C102 Fe1 71.0(2) . .
C101 C102 Fe1 68.9(2) . .
C103 C102 H102 126.3 . .
C101 C102 H102 126.3 . .
Fe1 C102 H102 125.4 . .
C102 C103 C104 108.6(3) . .
C102 C103 Fe1 69.0(2) . .
C104 C103 Fe1 69.8(2) . .
C102 C103 H103 125.7 . .
C104 C103 H103 125.7 . .
Fe1 C103 H103 127.2 . .
C105 C104 C103 108.5(4) . .
C105 C104 Fe1 69.2(2) . .
C103 C104 Fe1 70.0(2) . .
C105 C104 H104 125.7 . .
C103 C104 H104 125.7 . .
Fe1 C104 H104 126.6 . .
C104 C105 C101 107.1(3) . .
C104 C105 Fe1 70.4(2) . .
C101 C105 Fe1 68.8(2) . .
C104 C105 H105 126.5 . .
C101 C105 H105 126.5 . .
Fe1 C105 H105 125.9 . .
C107 C106 C110 106.9(3) . .
C107 C106 P1 124.8(2) . .
C110 C106 P1 128.3(2) . .
C107 C106 Fe1 69.44(18) . .
C110 C106 Fe1 69.25(17) . .
P1 C106 Fe1 124.91(16) . .
C108 C107 C106 108.5(3) . .
C108 C107 Fe1 70.22(19) . .
C106 C107 Fe1 69.39(18) . .
C108 C107 H107 125.8 . .
C106 C107 H107 125.8 . .
Fe1 C107 H107 126.2 . .
C109 C108 C107 108.1(3) . .
C109 C108 Fe1 69.69(19) . .
C107 C108 Fe1 69.21(18) . .
C109 C108 H108 125.9 . .
C107 C108 H108 125.9 . .
Fe1 C108 H108 126.7 . .
C108 C109 C110 108.5(3) . .
C108 C109 Fe1 69.91(19) . .
C110 C109 Fe1 69.18(18) . .
C108 C109 H109 125.7 . .
C110 C109 H109 125.7 . .
Fe1 C109 H109 126.8 . .
C109 C110 C106 107.9(3) . .
C109 C110 Fe1 70.12(19) . .
C106 C110 Fe1 69.34(17) . .
C109 C110 H110 126.0 . .
C106 C110 H110 126.0 . .
Fe1 C110 H110 126.1 . .
N1 C111 C101 177.3(5) . .
C113 C112 C117 118.9(3) . .
C113 C112 P1 123.5(3) . .
C117 C112 P1 117.4(2) . .
C112 C113 C114 119.3(4) . .
C112 C113 H113 120.3 . .
C114 C113 H113 120.3 . .
C115 C114 C113 120.5(4) . .
C115 C114 H114 119.8 . .
C113 C114 H114 119.8 . .
C116 C115 C114 120.5(4) . .
C116 C115 H115 119.8 . .
C114 C115 H115 119.8 . .
C115 C116 C117 120.1(4) . .
C115 C116 H116 119.9 . .
C117 C116 H116 119.9 . .
C116 C117 C112 120.7(4) . .
C116 C117 H117 119.6 . .
C112 C117 H117 119.6 . .
C119 C118 C123 118.9(3) . .
C119 C118 P1 118.7(2) . .
C123 C118 P1 122.3(2) . .
C120 C119 C118 120.4(3) . .
C120 C119 H119 119.8 . .
C118 C119 H119 119.8 . .
C121 C120 C119 120.1(3) . .
C121 C120 H120 119.9 . .
C119 C120 H120 119.9 . .
C120 C121 C122 120.0(3) . .
C120 C121 H121 120.0 . .
C122 C121 H121 120.0 . .
C123 C122 C121 119.9(3) . .
C123 C122 H122 120.0 . .
C121 C122 H122 120.0 . .
C122 C123 C118 120.6(3) . .
C122 C123 H123 119.7 . .
C118 C123 H123 119.7 . .
C201 Fe2 C210 163.51(15) . .
C201 Fe2 C209 155.22(16) . .
C210 Fe2 C209 40.85(13) . .
C201 Fe2 C202 40.69(16) . .
C210 Fe2 C202 154.00(15) . .
C209 Fe2 C202 118.31(15) . .
C201 Fe2 C205 40.70(15) . .
C210 Fe2 C205 125.57(14) . .
C209 Fe2 C205 160.40(15) . .
C202 Fe2 C205 68.66(16) . .
C201 Fe2 C207 110.02(14) . .
C210 Fe2 C207 68.63(13) . .
C209 Fe2 C207 68.27(14) . .
C202 Fe2 C207 124.27(15) . .
C205 Fe2 C207 124.80(14) . .
C201 Fe2 C203 68.12(15) . .
C210 Fe2 C203 119.23(14) . .
C209 Fe2 C203 104.40(14) . .
C202 Fe2 C203 40.75(15) . .
C205 Fe2 C203 68.15(14) . .
C207 Fe2 C203 159.36(14) . .
C201 Fe2 C208 122.33(15) . .
C210 Fe2 C208 68.05(14) . .
C209 Fe2 C208 40.17(14) . .
C202 Fe2 C208 106.09(16) . .
C205 Fe2 C208 159.12(15) . .
C207 Fe2 C208 40.36(13) . .
C203 Fe2 C208 121.88(15) . .
C201 Fe2 C204 68.05(15) . .
C210 Fe2 C204 107.21(14) . .
C209 Fe2 C204 122.35(14) . .
C202 Fe2 C204 68.33(16) . .
C205 Fe2 C204 40.49(14) . .
C207 Fe2 C204 159.81(14) . .
C203 Fe2 C204 40.27(15) . .
C208 Fe2 C204 158.19(14) . .
C201 Fe2 C206 126.95(14) . .
C210 Fe2 C206 41.20(13) . .
C209 Fe2 C206 69.12(13) . .
C202 Fe2 C206 162.46(14) . .
C205 Fe2 C206 110.02(13) . .
C207 Fe2 C206 41.06(12) . .
C203 Fe2 C206 156.35(14) . .
C208 Fe2 C206 68.58(13) . .
C204 Fe2 C206 122.83(13) . .
C206 P2 C218 107.81(14) . .
C206 P2 C212 102.52(15) . .
C218 P2 C212 104.44(15) . .
C206 P2 Ag2 112.22(11) . .
C218 P2 Ag2 116.45(11) . .
C212 P2 Ag2 112.23(11) . .
C211 C201 C202 122.4(4) . .
C211 C201 C205 128.7(4) . .
C202 C201 C205 108.8(3) . .
C211 C201 Fe2 128.2(3) . .
C202 C201 Fe2 70.0(2) . .
C205 C201 Fe2 70.07(19) . .
C201 C202 C203 107.1(3) . .
C201 C202 Fe2 69.3(2) . .
C203 C202 Fe2 69.7(2) . .
C201 C202 H202 126.5 . .
C203 C202 H202 126.5 . .
Fe2 C202 H202 126.1 . .
C204 C203 C202 108.5(3) . .
C204 C203 Fe2 70.14(19) . .
C202 C203 Fe2 69.5(2) . .
C204 C203 H203 125.8 . .
C202 C203 H203 125.8 . .
Fe2 C203 H203 126.2 . .
C203 C204 C205 108.2(3) . .
C203 C204 Fe2 69.6(2) . .
C205 C204 Fe2 69.44(19) . .
C203 C204 H204 125.9 . .
C205 C204 H204 125.9 . .
Fe2 C204 H204 126.6 . .
C204 C205 C201 107.5(3) . .
C204 C205 Fe2 70.07(19) . .
C201 C205 Fe2 69.2(2) . .
C204 C205 H205 126.3 . .
C201 C205 H205 126.3 . .
Fe2 C205 H205 126.0 . .
C207 C206 C210 106.2(3) . .
C207 C206 P2 130.5(2) . .
C210 C206 P2 123.2(2) . .
C207 C206 Fe2 69.04(17) . .
C210 C206 Fe2 68.75(17) . .
P2 C206 Fe2 129.59(16) . .
C208 C207 C206 108.4(3) . .
C208 C207 Fe2 69.97(19) . .
C206 C207 Fe2 69.89(17) . .
C208 C207 H207 125.8 . .
C206 C207 H207 125.8 . .
Fe2 C207 H207 125.9 . .
C209 C208 C207 109.0(3) . .
C209 C208 Fe2 69.65(19) . .
C207 C208 Fe2 69.67(18) . .
C209 C208 H208 125.5 . .
C207 C208 H208 125.5 . .
Fe2 C208 H208 126.8 . .
C208 C209 C210 107.9(3) . .
C208 C209 Fe2 70.18(19) . .
C210 C209 Fe2 69.47(18) . .
C208 C209 H209 126.0 . .
C210 C209 H209 126.0 . .
Fe2 C209 H209 125.9 . .
C209 C210 C206 108.5(3) . .
C209 C210 Fe2 69.69(19) . .
C206 C210 Fe2 70.04(17) . .
C209 C210 H210 125.8 . .
C206 C210 H210 125.8 . .
Fe2 C210 H210 126.1 . .
N2 C211 C201 178.0(5) . .
C217 C212 C213 118.7(3) . .
C217 C212 P2 118.5(3) . .
C213 C212 P2 122.6(3) . .
C214 C213 C212 120.5(4) . .
C214 C213 H213 119.7 . .
C212 C213 H213 119.7 . .
C215 C214 C213 120.1(4) . .
C215 C214 H214 120.0 . .
C213 C214 H214 120.0 . .
C214 C215 C216 120.1(4) . .
C214 C215 H215 120.0 . .
C216 C215 H215 120.0 . .
C215 C216 C217 120.1(4) . .
C215 C216 H216 119.9 . .
C217 C216 H216 119.9 . .
C216 C217 C212 120.6(4) . .
C216 C217 H217 119.7 . .
C212 C217 H217 119.7 . .
C223 C218 C219 119.3(3) . .
C223 C218 P2 122.9(3) . .
C219 C218 P2 117.8(3) . .
C218 C219 C220 119.6(3) . .
C218 C219 H219 120.2 . .
C220 C219 H219 120.2 . .
C221 C220 C219 120.5(4) . .
C221 C220 H220 119.8 . .
C219 C220 H220 119.8 . .
C220 C221 C222 120.4(3) . .
C220 C221 H221 119.8 . .
C222 C221 H221 119.8 . .
C223 C222 C221 119.7(4) . .
C223 C222 H222 120.1 . .
C221 C222 H222 120.1 . .
C222 C223 C218 120.6(3) . .
C222 C223 H223 119.7 . .
C218 C223 H223 119.7 . .
C92 O92 C93 116.5(5) . .
C92 C91 H91A 109.5 . .
C92 C91 H91B 109.5 . .
H91A C91 H91B 109.5 . .
C92 C91 H91C 109.5 . .
H91A C91 H91C 109.5 . .
H91B C91 H91C 109.5 . .
O91 C92 O92 124.2(5) . .
O91 C92 C91 124.4(6) . .
O92 C92 C91 111.4(5) . .
C94 C93 O92 114.0(6) . .
C94 C93 H93A 108.7 . .
O92 C93 H93A 108.7 . .
C94 C93 H93B 108.7 . .
O92 C93 H93B 108.7 . .
H93A C93 H93B 107.6 . .
C93 C94 H94A 109.5 . .
C93 C94 H94B 109.5 . .
H94A C94 H94B 109.5 . .
C93 C94 H94C 109.5 . .
H94A C94 H94C 109.5 . .
H94B C94 H94C 109.5 . .

loop_
_geom_bond_atom_site_label_1
_geom_bond_atom_site_label_2
_geom_bond_distance
_geom_bond_site_symmetry_2
Ag1 P1 2.4509(8) .
Ag1 I2 2.8214(3) .
Ag1 I1 2.9126(3) .
Ag1 I2 3.0094(3) 2
Ag1 Ag2 3.1841(4) .
Ag2 P2 2.4579(9) .
Ag2 I2 2.8743(3) .
Ag2 I1 2.8753(3) 2
Ag2 I1 2.9343(3) .
I1 Ag2 2.8753(3) 2
I2 Ag1 3.0094(3) 2
Fe1 C101 2.024(4) .
Fe1 C110 2.034(3) .
Fe1 C102 2.035(4) .
Fe1 C106 2.036(3) .
Fe1 C107 2.036(3) .
Fe1 C105 2.042(4) .
Fe1 C109 2.047(3) .
Fe1 C108 2.050(3) .
Fe1 C104 2.058(4) .
Fe1 C103 2.061(3) .
P1 C106 1.801(3) .
P1 C118 1.822(3) .
P1 C112 1.825(3) .
N1 C111 1.148(5) .
C101 C111 1.420(6) .
C101 C105 1.423(6) .
C101 C102 1.431(5) .
C102 C103 1.404(5) .
C102 H102 0.9500 .
C103 C104 1.417(5) .
C103 H103 0.9500 .
C104 C105 1.417(5) .
C104 H104 0.9500 .
C105 H105 0.9500 .
C106 C107 1.432(4) .
C106 C110 1.439(4) .
C107 C108 1.417(5) .
C107 H107 0.9500 .
C108 C109 1.414(5) .
C108 H108 0.9500 .
C109 C110 1.419(5) .
C109 H109 0.9500 .
C110 H110 0.9500 .
C112 C113 1.387(5) .
C112 C117 1.402(5) .
C113 C114 1.400(5) .
C113 H113 0.9500 .
C114 C115 1.375(6) .
C114 H114 0.9500 .
C115 C116 1.360(6) .
C115 H115 0.9500 .
C116 C117 1.379(5) .
C116 H116 0.9500 .
C117 H117 0.9500 .
C118 C119 1.393(4) .
C118 C123 1.397(4) .
C119 C120 1.389(5) .
C119 H119 0.9500 .
C120 C121 1.387(5) .
C120 H120 0.9500 .
C121 C122 1.388(5) .
C121 H121 0.9500 .
C122 C123 1.388(5) .
C122 H122 0.9500 .
C123 H123 0.9500 .
Fe2 C201 2.035(3) .
Fe2 C210 2.040(3) .
Fe2 C209 2.043(3) .
Fe2 C202 2.044(4) .
Fe2 C205 2.046(3) .
Fe2 C207 2.046(3) .
Fe2 C203 2.047(3) .
Fe2 C208 2.050(3) .
Fe2 C204 2.054(3) .
Fe2 C206 2.058(3) .
P2 C206 1.802(3) .
P2 C218 1.819(3) .
P2 C212 1.825(3) .
N2 C211 1.171(6) .
C201 C211 1.404(6) .
C201 C202 1.418(5) .
C201 C205 1.419(5) .
C202 C203 1.424(5) .
C202 H202 0.9500 .
C203 C204 1.412(5) .
C203 H203 0.9500 .
C204 C205 1.419(5) .
C204 H204 0.9500 .
C205 H205 0.9500 .
C206 C207 1.439(4) .
C206 C210 1.442(4) .
C207 C208 1.413(5) .
C207 H207 0.9500 .
C208 C209 1.406(5) .
C208 H208 0.9500 .
C209 C210 1.425(5) .
C209 H209 0.9500 .
C210 H210 0.9500 .
C212 C217 1.391(5) .
C212 C213 1.397(5) .
C213 C214 1.389(6) .
C213 H213 0.9500 .
C214 C215 1.376(7) .
C214 H214 0.9500 .
C215 C216 1.384(7) .
C215 H215 0.9500 .
C216 C217 1.386(5) .
C216 H216 0.9500 .
C217 H217 0.9500 .
C218 C223 1.390(5) .
C218 C219 1.391(5) .
C219 C220 1.400(5) .
C219 H219 0.9500 .
C220 C221 1.363(6) .
C220 H220 0.9500 .
C221 C222 1.386(6) .
C221 H221 0.9500 .
C222 C223 1.384(5) .
C222 H222 0.9500 .
C223 H223 0.9500 .
O91 C92 1.190(6) .
O92 C92 1.331(6) .
O92 C93 1.466(8) .
C91 C92 1.470(7) .
C91 H91A 0.9800 .
C91 H91B 0.9800 .
C91 H91C 0.9800 .
C93 C94 1.445(9) .
C93 H93A 0.9900 .
C93 H93B 0.9900 .
C94 H94A 0.9800 .
C94 H94B 0.9800 .
C94 H94C 0.9800 .

loop_
_platon_squeeze_void_nr
_platon_squeeze_void_average_x
_platon_squeeze_void_average_y
_platon_squeeze_void_average_z
_platon_squeeze_void_volume
_platon_squeeze_void_count_electrons
_platon_squeeze_void_content
1 0.250 0.250 0.000 229 62 ' '
2 0.750 0.750 0.000 229 62 ' '
3 0.051 0.958 0.086 10 1 ' '
4 0.551 0.458 0.086 10 1 ' '
5 0.250 0.750 0.500 229 62 ' '
6 0.750 0.250 0.500 229 62 ' '
7 0.449 0.458 0.414 10 1 ' '
8 0.949 0.958 0.414 10 1 ' '
9 0.051 0.042 0.586 10 1 ' '
10 0.551 0.542 0.586 10 1 ' '
11 0.449 0.542 0.914 10 1 ' '
12 0.949 0.042 0.914 10 1 ' '
